data_4112583
loop_
_publ_author_name
'Curtis P. Berlinguette'
'Alina Dragulescu-Andrasi'
'Sieber, Andreas'
'Jos\'e Ram\'on Gal\'an-Mascar\'os'
'Hans-Ulrich G\"udel'
'Catalina Achim'
'Kim R. Dunbar'

_publ_contact_author
;
        Kim R. Dunbar
        Department of Chemistry
        Texas A&M University, College Station, TX
        United States of America
;
_publ_contact_author_email dunbar@mail.chem.tamu.edu
_publ_contact_author_fax (979)845-7177
_publ_contact_author_phone (979)845-5235
_publ_section_title
;
 A Charge-Transfer-Induced Spin Transition in the Discrete Cyanide-Bridged
 Complex {[Co(tmphen)2]3[Fe(CN)6]2}
;
_journal_name_full 'Journal of the American Chemical Society'
_journal_page_first 6222
_journal_page_last 6223
_journal_paper_doi 10.1021/ja039451k
_journal_volume 126
_journal_year 2004
_chemical_formula_moiety
;
{[Co(tmphen)2]3[Fe(CN)6]2}.13H2O
;
_chemical_formula_sum 'C108 H122 Co3 Fe2 N24 O13'
_chemical_formula_weight 2252.77
_chemical_name_common final110K
_chemical_name_systematic
; 
 ? 
;
_space_group_IT_number 14
_symmetry_cell_setting monoclinic
_symmetry_space_group_name_Hall '-P 2ybc'
_symmetry_space_group_name_H-M 'P 1 21/c 1'
_atom_sites_solution_hydrogens geom
_atom_sites_solution_primary direct
_atom_sites_solution_secondary difmap
_audit_creation_method SHELXL-97
_cell_angle_alpha 90.00
_cell_angle_beta 97.86(2)
_cell_angle_gamma 90.00
_cell_formula_units_Z 4
_cell_length_a 19.02(1)
_cell_length_b 25.03(2)
_cell_length_c 24.65(2)
_cell_measurement_reflns_used 58251
_cell_measurement_temperature 110(2)
_cell_measurement_theta_max 21.3595
_cell_measurement_theta_min 2.1885
_cell_volume 11625(15)
_computing_cell_refinement 'SAINT (BRUKER, 2001)'
_computing_data_collection 'SMART (BRUKER, 2000)'
_computing_data_reduction 'SAINT (BRUKER, 2001)'
_computing_structure_refinement 'SHELXL-97 (Sheldrick, 1997)'
_computing_structure_solution 'SHELXS-97 (Sheldrick, 1990)'
_diffrn_ambient_temperature 110(2)
_diffrn_measured_fraction_theta_full 0.999
_diffrn_measured_fraction_theta_max 0.999
_diffrn_measurement_device_type 'BRUKER APEX'
_diffrn_radiation_monochromator graphite
_diffrn_radiation_source 'fine-focus sealed tube'
_diffrn_radiation_type MoK\a
_diffrn_radiation_wavelength 0.71073
_diffrn_reflns_av_R_equivalents 0.0953
_diffrn_reflns_av_sigmaI/netI 0.0908
_diffrn_reflns_limit_h_max 17
_diffrn_reflns_limit_h_min -19
_diffrn_reflns_limit_k_max 25
_diffrn_reflns_limit_k_min -25
_diffrn_reflns_limit_l_max 22
_diffrn_reflns_limit_l_min -24
_diffrn_reflns_number 45873
_diffrn_reflns_theta_full 20.81
_diffrn_reflns_theta_max 20.81
_diffrn_reflns_theta_min 1.63
_exptl_absorpt_coefficient_mu 0.730
_exptl_absorpt_correction_T_max 0.9176
_exptl_absorpt_correction_T_min 0.8738
_exptl_absorpt_correction_type multi-scan
_exptl_absorpt_process_details 'SADABS: Bruker,2000'
_exptl_crystal_colour red
_exptl_crystal_density_diffrn 1.272
_exptl_crystal_description block
_exptl_crystal_F_000 4596
_exptl_crystal_size_max 0.19
_exptl_crystal_size_mid 0.13
_exptl_crystal_size_min 0.12
_refine_diff_density_max 0.710
_refine_diff_density_min -0.340
_refine_diff_density_rms 0.098
_refine_ls_extinction_coef 0.00060(16)
_refine_ls_extinction_expression Fc^*^=kFc[1+0.001xFc^2^\l^3^/sin(2\q)]^-1/4^
_refine_ls_extinction_method SHELXL
_refine_ls_goodness_of_fit_ref 1.035
_refine_ls_hydrogen_treatment mixed
_refine_ls_matrix_type full
_refine_ls_number_parameters 1399
_refine_ls_number_reflns 12158
_refine_ls_number_restraints 0
_refine_ls_restrained_S_all 1.035
_refine_ls_R_factor_all 0.1219
_refine_ls_R_factor_gt 0.0760
_refine_ls_shift/su_max 0.019
_refine_ls_shift/su_mean 0.001
_refine_ls_structure_factor_coef Fsqd
_refine_ls_weighting_details 'calc w=1/[\s^2^(Fo^2^)+(0.1371P)^2^+5.25P] where P=(Fo^2^+2Fc^2^)/3'
_refine_ls_weighting_scheme calc
_refine_ls_wR_factor_gt 0.2058
_refine_ls_wR_factor_ref 0.2358
_reflns_number_gt 7750
_reflns_number_total 12158
_reflns_threshold_expression >2sigma(I)
_cod_data_source_file ja039451ksi20031105_060751_1.cif
_cod_data_source_block CoFetmphen_110K
_cod_original_cell_volume 11626(15)
_cod_database_code 4112583

loop_
_symmetry_equiv_pos_as_xyz
'x, y, z'
'-x, y+1/2, -z+1/2'
'-x, -y, -z'
'x, -y-1/2, z-1/2'

loop_
_atom_site_label
_atom_site_type_symbol
_atom_site_fract_x
_atom_site_fract_y
_atom_site_fract_z
_atom_site_U_iso_or_equiv
_atom_site_adp_type
_atom_site_occupancy
_atom_site_symmetry_multiplicity
_atom_site_calc_flag
_atom_site_refinement_flags
_atom_site_disorder_assembly
_atom_site_disorder_group
Co1 Co 0.06323(6) 0.37300(5) 0.61496(5) 0.0431(4) Uani 1 1 d . A -1
Co2 Co 0.29338(6) 0.36651(5) 0.83001(5) 0.0424(4) Uani 1 1 d . A -1
Co3 Co 0.35751(6) 0.54801(5) 0.66510(5) 0.0395(4) Uani 1 1 d . A -1
Fe1 Fe 0.32562(6) 0.35432(5) 0.63580(5) 0.0433(4) Uani 1 1 d . A -1
Fe2 Fe 0.14453(7) 0.51633(6) 0.75475(5) 0.0504(5) Uani 1 1 d . A -1
O5S O 0.401(3) 0.217(3) 0.529(2) 0.15(2) Uiso 0.20 1 d P B -5
O6S O 0.4396(12) 0.2477(9) 0.5473(9) 0.127(7) Uiso 0.50 1 d P C -6
O7S O 0.4944(14) 0.2109(10) 0.5613(9) 0.136(7) Uiso 0.50 1 d P D -7
O8S O 0.546(2) 0.1891(15) 0.5615(15) 0.117(12) Uiso 0.30 1 d P E -8
O9S O 0.561(2) 0.2135(18) 0.5863(18) 0.150(15) Uiso 0.30 1 d P F -9
O10S O 0.280(2) 0.1109(17) 0.8032(16) 0.147(13) Uiso 0.30 1 d P G -10
O11S O 0.3064(9) 0.1779(7) 0.7620(7) 0.101(5) Uiso 0.50 1 d P H -11
O12S O 0.3168(10) 0.1940(8) 0.9099(8) 0.123(6) Uiso 0.50 1 d P I -12
O13S O 0.6364(12) 0.3506(10) 0.6607(10) 0.148(8) Uiso 0.50 1 d P J -13
O14S O 0.6348(9) 0.3894(8) 0.6802(7) 0.102(6) Uiso 0.50 1 d P K -14
O15S O 0.7249(16) 0.2657(14) 0.6686(13) 0.220(13) Uiso 0.50 1 d P L -15
O16S O 0.7275(17) 0.3872(14) 0.7611(13) 0.127(11) Uiso 0.30 1 d P M -16
O17S O 0.8620(19) 0.4546(14) 0.7679(14) 0.138(12) Uiso 0.30 1 d P N -17
O18S O 0.860(3) 0.5692(19) 0.8502(19) 0.114(15) Uiso 0.20 1 d P O -18
O19S O 0.9362(12) 0.5843(9) 0.8661(9) 0.145(8) Uiso 0.50 1 d P P -19
O20S O 0.916(2) 0.5968(16) 0.9333(17) 0.161(14) Uiso 0.30 1 d P Q -20
O21S O 0.2805(12) 0.8359(9) 0.4465(9) 0.147(8) Uiso 0.50 1 d P R -21
O22S O 0.271(3) 0.806(2) 0.539(2) 0.15(2) Uiso 0.20 1 d P S -22
O23S O 0.2318(12) 0.8156(10) 0.5891(10) 0.143(8) Uiso 0.50 1 d P T -23
O24S O 0.214(3) 0.858(2) 0.617(2) 0.22(2) Uiso 0.30 1 d P U -24
O25S O 0.2734(18) 0.7032(15) 0.8122(15) 0.124(11) Uiso 0.30 1 d P V -25
O26S O 0.2504(13) 0.6753(11) 0.7790(10) 0.158(9) Uiso 0.50 1 d P W -26
O27S O 0.279(2) 0.5978(19) 0.9792(18) 0.181(16) Uiso 0.30 1 d P X -27
O28S O 0.2897(17) 0.5293(13) 0.9884(12) 0.168(13) Uiso 0.50 1 d P Y -28
O29S O 0.3216(17) 0.5156(12) 0.9916(12) 0.121(10) Uiso 0.40 1 d P Z -29
O30S O 0.192(2) 0.4879(19) 0.9583(19) 0.185(17) Uiso 0.30 1 d P A -39
N1 N 0.3097(5) 0.3282(4) 0.5120(4) 0.072(3) Uani 1 1 d . A -1
N2 N 0.3274(4) 0.2315(4) 0.6549(4) 0.074(3) Uani 1 1 d . A -1
N3 N 0.4893(5) 0.3630(4) 0.6389(4) 0.071(3) Uani 1 1 d . A -1
N4 N 0.1639(4) 0.3442(3) 0.6258(3) 0.0421(19) Uani 1 1 d . A -1
N5 N 0.3234(4) 0.3688(3) 0.7590(4) 0.045(2) Uani 1 1 d . A -1
N6 N 0.3304(4) 0.4780(4) 0.6332(3) 0.046(2) Uani 1 1 d . A -1
N7 N 0.0955(4) 0.4419(4) 0.6577(3) 0.051(2) Uani 1 1 d . A -1
N8 N 0.2165(4) 0.4174(3) 0.8095(3) 0.045(2) Uani 1 1 d . A -1
N9 N 0.2834(4) 0.5435(3) 0.7116(3) 0.0416(19) Uani 1 1 d . A -1
N10 N 0.0923(5) 0.6217(4) 0.6972(4) 0.073(3) Uani 1 1 d . A -1
N11 N -0.0050(6) 0.4928(5) 0.7880(5) 0.112(4) Uani 1 1 d . A -1
N12 N 0.1889(6) 0.5798(4) 0.8610(4) 0.087(3) Uani 1 1 d . A -1
N13 N 0.0730(4) 0.3970(3) 0.5331(3) 0.048(2) Uani 1 1 d . A -1
N14 N -0.0396(4) 0.4071(3) 0.5862(4) 0.051(2) Uani 1 1 d . A -1
N15 N 0.0142(3) 0.2975(3) 0.5865(3) 0.0388(18) Uani 1 1 d . A -1
N16 N 0.0303(4) 0.3387(3) 0.6867(3) 0.0446(19) Uani 1 1 d . A -1
N17 N 0.2285(4) 0.3056(3) 0.8079(3) 0.0441(19) Uani 1 1 d . A -1
N18 N 0.2619(4) 0.3522(3) 0.9026(3) 0.053(2) Uani 1 1 d . A -1
N19 N 0.3753(5) 0.3202(3) 0.8563(3) 0.065(3) Uani 1 1 d . A -1
N20 N 0.3597(4) 0.4246(3) 0.8574(3) 0.048(2) Uani 1 1 d . A -1
N21 N 0.4325(4) 0.5187(3) 0.7229(3) 0.0409(19) Uani 1 1 d . A -1
N22 N 0.3945(4) 0.6181(3) 0.6998(3) 0.047(2) Uani 1 1 d . A -1
N23 N 0.4295(4) 0.5534(3) 0.6134(3) 0.0425(19) Uani 1 1 d . A -1
N24 N 0.3005(4) 0.5908(3) 0.6065(3) 0.051(2) Uani 1 1 d . A -1
O33S O -0.123(3) 0.4479(19) 0.9141(19) 0.152(16) Uiso 0.25 1 d P B -33
O36S O 0.0709(13) 0.4149(11) 0.9943(11) 0.158(9) Uiso 0.50 1 d P C -36
O32S O 0.251(2) 0.0715(19) 0.780(2) 0.132(14) Uiso 0.25 1 d P D -32
C1 C 0.3163(5) 0.3399(4) 0.5573(5) 0.054(3) Uani 1 1 d . A -1
C2 C 0.3295(5) 0.2782(5) 0.6474(4) 0.055(3) Uani 1 1 d . A -1
C3 C 0.4276(6) 0.3584(4) 0.6386(4) 0.051(3) Uani 1 1 d . A -1
C4 C 0.2249(5) 0.3497(3) 0.6296(3) 0.039(2) Uani 1 1 d . A -1
C5 C 0.3283(4) 0.3644(3) 0.7128(4) 0.040(2) Uani 1 1 d . A -1
C6 C 0.3248(4) 0.4314(5) 0.6300(4) 0.045(2) Uani 1 1 d . A -1
C7 C 0.1153(4) 0.4723(4) 0.6933(4) 0.044(2) Uani 1 1 d . A -1
C8 C 0.1864(5) 0.4540(4) 0.7889(4) 0.043(2) Uani 1 1 d . A -1
C9 C 0.2315(5) 0.5319(3) 0.7286(3) 0.039(2) Uani 1 1 d . A -1
C10 C 0.1099(5) 0.5811(5) 0.7190(4) 0.057(3) Uani 1 1 d . A -1
C11 C 0.0510(7) 0.5021(5) 0.7771(4) 0.079(4) Uani 1 1 d . A -1
C12 C 0.1719(6) 0.5565(4) 0.8204(5) 0.065(3) Uani 1 1 d . A -1
C13 C 0.4940(5) 0.5323(4) 0.6178(4) 0.053(3) Uani 1 1 d . A -1
H13 H 0.5099 0.5133 0.6495 0.063 Uiso 1 1 calc R . .
C14 C 0.5393(5) 0.5365(4) 0.5784(5) 0.056(3) Uani 1 1 d . A -1
C15 C 0.5172(6) 0.5640(4) 0.5309(5) 0.062(3) Uani 1 1 d . A -1
C16 C 0.4483(6) 0.5889(4) 0.5243(4) 0.055(3) Uani 1 1 d . A -1
C17 C 0.4183(6) 0.6199(4) 0.4791(5) 0.067(3) Uani 1 1 d . A -1
H17 H 0.4438 0.6247 0.4499 0.080 Uiso 1 1 calc R . .
C18 C 0.3520(7) 0.6435(4) 0.4768(4) 0.073(3) Uani 1 1 d . A -1
H18 H 0.3348 0.6644 0.4468 0.088 Uiso 1 1 calc R . .
C19 C 0.3086(5) 0.6360(4) 0.5210(4) 0.060(3) Uani 1 1 d . A -1
C20 C 0.2397(6) 0.6598(4) 0.5221(4) 0.064(3) Uani 1 1 d . A -1
C21 C 0.2044(5) 0.6463(4) 0.5664(4) 0.057(3) Uani 1 1 d . A -1
C22 C 0.2351(5) 0.6118(4) 0.6065(4) 0.051(3) Uani 1 1 d . A -1
H22 H 0.2096 0.6026 0.6347 0.061 Uiso 1 1 calc R . .
C23 C 0.3367(5) 0.6039(4) 0.5642(4) 0.045(2) Uani 1 1 d . A -1
C24 C 0.4059(5) 0.5810(4) 0.5675(4) 0.044(2) Uani 1 1 d . A -1
C25 C 0.6126(5) 0.5140(4) 0.5882(5) 0.076(3) Uani 1 1 d . A -1
H25A H 0.6192 0.4898 0.5591 0.114 Uiso 1 1 calc R . .
H25B H 0.6191 0.4952 0.6225 0.114 Uiso 1 1 calc R . .
H25C H 0.6465 0.5425 0.5893 0.114 Uiso 1 1 calc R . .
C26 C 0.5641(6) 0.5717(5) 0.4866(5) 0.084(4) Uani 1 1 d . A -1
H26A H 0.6004 0.5974 0.4987 0.126 Uiso 1 1 calc R . .
H26B H 0.5360 0.5844 0.4538 0.126 Uiso 1 1 calc R . .
H26C H 0.5857 0.5383 0.4793 0.126 Uiso 1 1 calc R . .
C27 C 0.2054(6) 0.6959(5) 0.4769(4) 0.084(4) Uani 1 1 d . A -1
H27A H 0.1593 0.6822 0.4629 0.125 Uiso 1 1 calc R . .
H27B H 0.2344 0.6971 0.4479 0.125 Uiso 1 1 calc R . .
H27C H 0.2007 0.7312 0.4911 0.125 Uiso 1 1 calc R . .
C28 C 0.1326(5) 0.6711(4) 0.5718(4) 0.063(3) Uani 1 1 d . A -1
H28A H 0.1155 0.6572 0.6039 0.094 Uiso 1 1 calc R . .
H28B H 0.0995 0.6624 0.5400 0.094 Uiso 1 1 calc R . .
H28C H 0.1374 0.7092 0.5748 0.094 Uiso 1 1 calc R . .
C29 C 0.3710(5) 0.6689(4) 0.6896(4) 0.058(3) Uani 1 1 d . A -1
H29 H 0.3296 0.6739 0.6653 0.070 Uiso 1 1 calc R . .
C30 C 0.4051(6) 0.7135(4) 0.7132(5) 0.072(3) Uani 1 1 d . A -1
C31 C 0.4655(6) 0.7081(4) 0.7506(5) 0.077(3) Uani 1 1 d . A -1
C32 C 0.4910(5) 0.6550(4) 0.7617(4) 0.063(3) Uani 1 1 d . A -1
C33 C 0.5552(6) 0.6430(5) 0.7973(5) 0.084(4) Uani 1 1 d . A -1
H33 H 0.5824 0.6708 0.8141 0.101 Uiso 1 1 calc R . .
C34 C 0.5773(6) 0.5911(4) 0.8071(5) 0.083(4) Uani 1 1 d . A -1
H34 H 0.6195 0.5848 0.8300 0.100 Uiso 1 1 calc R . .
C35 C 0.5375(6) 0.5470(4) 0.7832(4) 0.060(3) Uani 1 1 d . A -1
C36 C 0.5570(5) 0.4925(4) 0.7932(4) 0.066(3) Uani 1 1 d . A -1
C37 C 0.5112(5) 0.4534(4) 0.7693(4) 0.053(3) Uani 1 1 d . A -1
C38 C 0.4500(5) 0.4680(4) 0.7338(4) 0.044(2) Uani 1 1 d . A -1
H38 H 0.4206 0.4412 0.7174 0.052 Uiso 1 1 calc R . .
C39 C 0.4749(5) 0.5577(4) 0.7476(4) 0.041(2) Uani 1 1 d . A -1
C40 C 0.4539(5) 0.6115(4) 0.7361(4) 0.050(3) Uani 1 1 d . A -1
C41 C 0.3729(7) 0.7684(4) 0.6978(6) 0.107(5) Uani 1 1 d . A -1
H41A H 0.3705 0.7889 0.7304 0.160 Uiso 1 1 calc R . .
H41B H 0.3260 0.7640 0.6783 0.160 Uiso 1 1 calc R . .
H41C H 0.4020 0.7868 0.6749 0.160 Uiso 1 1 calc R . .
C42 C 0.5053(8) 0.7553(5) 0.7741(6) 0.133(6) Uani 1 1 d . A -1
H42A H 0.5398 0.7655 0.7510 0.199 Uiso 1 1 calc R . .
H42B H 0.5290 0.7468 0.8100 0.199 Uiso 1 1 calc R . .
H42C H 0.4730 0.7844 0.7766 0.199 Uiso 1 1 calc R . .
C43 C 0.6253(6) 0.4763(4) 0.8284(5) 0.096(4) Uani 1 1 d . A -1
H43A H 0.6148 0.4638 0.8632 0.144 Uiso 1 1 calc R . .
H43B H 0.6565 0.5065 0.8338 0.144 Uiso 1 1 calc R . .
H43C H 0.6478 0.4483 0.8105 0.144 Uiso 1 1 calc R . .
C44 C 0.5254(5) 0.3940(4) 0.7767(4) 0.067(3) Uani 1 1 d . A -1
H44A H 0.5659 0.3843 0.7595 0.101 Uiso 1 1 calc R . .
H44B H 0.4847 0.3742 0.7603 0.101 Uiso 1 1 calc R . .
H44C H 0.5346 0.3858 0.8151 0.101 Uiso 1 1 calc R . .
C45 C 0.1273(5) 0.3906(4) 0.5045(4) 0.052(3) Uani 1 1 d . A -1
H45 H 0.1681 0.3744 0.5222 0.062 Uiso 1 1 calc R . .
C46 C 0.1278(5) 0.4066(4) 0.4495(4) 0.053(3) Uani 1 1 d . A -1
C47 C 0.0680(6) 0.4292(4) 0.4207(4) 0.057(3) Uani 1 1 d . A -1
C48 C 0.0087(5) 0.4368(4) 0.4491(4) 0.053(3) Uani 1 1 d . A -1
C49 C -0.0567(6) 0.4607(4) 0.4249(4) 0.059(3) Uani 1 1 d . A -1
H49 H -0.0619 0.4711 0.3884 0.071 Uiso 1 1 calc R . .
C50 C -0.1103(6) 0.4683(4) 0.4537(4) 0.055(3) Uani 1 1 d . A -1
H50 H -0.1503 0.4861 0.4367 0.066 Uiso 1 1 calc R . .
C51 C -0.1104(5) 0.4516(4) 0.5075(5) 0.052(3) Uani 1 1 d . A -1
C52 C -0.1665(6) 0.4564(4) 0.5378(5) 0.065(3) Uani 1 1 d . A -1
C53 C -0.1610(5) 0.4362(4) 0.5906(5) 0.063(3) Uani 1 1 d . A -1
C54 C -0.0935(6) 0.4128(4) 0.6137(5) 0.071(3) Uani 1 1 d . A -1
H54 H -0.0882 0.4012 0.6499 0.085 Uiso 1 1 calc R . .
C55 C -0.0462(5) 0.4257(4) 0.5345(5) 0.056(3) Uani 1 1 d . A -1
C56 C 0.0121(5) 0.4200(4) 0.5051(4) 0.053(3) Uani 1 1 d . A -1
C57 C 0.1938(6) 0.3971(5) 0.4235(5) 0.080(4) Uani 1 1 d . A -1
H57A H 0.2277 0.3777 0.4485 0.120 Uiso 1 1 calc R . .
H57B H 0.2139 0.4308 0.4151 0.120 Uiso 1 1 calc R . .
H57C H 0.1821 0.3769 0.3905 0.120 Uiso 1 1 calc R . .
C58 C 0.0620(6) 0.4495(4) 0.3634(4) 0.073(3) Uani 1 1 d . A -1
H58A H 0.1073 0.4468 0.3505 0.109 Uiso 1 1 calc R . .
H58B H 0.0470 0.4861 0.3624 0.109 Uiso 1 1 calc R . .
H58C H 0.0277 0.4285 0.3403 0.109 Uiso 1 1 calc R . .
C59 C -0.2360(5) 0.4843(5) 0.5124(5) 0.078(3) Uani 1 1 d . A -1
H59A H -0.2290 0.5223 0.5128 0.117 Uiso 1 1 calc R . .
H59B H -0.2734 0.4755 0.5333 0.117 Uiso 1 1 calc R . .
H59C H -0.2486 0.4724 0.4753 0.117 Uiso 1 1 calc R . .
C60 C -0.2184(6) 0.4385(6) 0.6271(6) 0.106(5) Uani 1 1 d . A -1
H60A H -0.2293 0.4751 0.6339 0.158 Uiso 1 1 calc R . .
H60B H -0.2022 0.4210 0.6612 0.158 Uiso 1 1 calc R . .
H60C H -0.2602 0.4209 0.6094 0.158 Uiso 1 1 calc R . .
C61 C 0.0076(4) 0.2751(4) 0.5364(4) 0.042(2) Uani 1 1 d . A -1
H61 H 0.0263 0.2939 0.5092 0.051 Uiso 1 1 calc R . .
C62 C -0.0246(5) 0.2266(4) 0.5217(4) 0.045(2) Uani 1 1 d . A -1
C63 C -0.0543(5) 0.1978(4) 0.5598(4) 0.046(2) Uani 1 1 d . A -1
C64 C -0.0503(5) 0.2205(4) 0.6129(4) 0.050(3) Uani 1 1 d . A -1
C65 C -0.0802(6) 0.1950(4) 0.6575(4) 0.064(3) Uani 1 1 d . A -1
H65 H -0.1040 0.1627 0.6511 0.077 Uiso 1 1 calc R . .
C66 C -0.0743(6) 0.2168(4) 0.7078(4) 0.067(3) Uani 1 1 d . A -1
H66 H -0.0948 0.1993 0.7350 0.081 Uiso 1 1 calc R . .
C67 C -0.0370(5) 0.2671(4) 0.7211(4) 0.060(3) Uani 1 1 d . A -1
C68 C -0.0273(6) 0.2910(4) 0.7737(4) 0.059(3) Uani 1 1 d . A -1
C69 C 0.0129(5) 0.3359(4) 0.7821(3) 0.056(3) Uani 1 1 d . A -1
C70 C 0.0409(5) 0.3588(4) 0.7372(4) 0.057(3) Uani 1 1 d . A -1
H70 H 0.0682 0.3896 0.7432 0.068 Uiso 1 1 calc R . .
C71 C -0.0070(5) 0.2924(4) 0.6795(4) 0.043(2) Uani 1 1 d . A -1
C72 C -0.0154(4) 0.2692(4) 0.6250(3) 0.041(2) Uani 1 1 d . A -1
C73 C -0.0257(5) 0.2064(4) 0.4644(4) 0.065(3) Uani 1 1 d . A -1
H73A H -0.0037 0.1719 0.4653 0.097 Uiso 1 1 calc R . .
H73B H -0.0001 0.2307 0.4442 0.097 Uiso 1 1 calc R . .
H73C H -0.0739 0.2038 0.4470 0.097 Uiso 1 1 calc R . .
C74 C -0.0897(6) 0.1449(4) 0.5454(4) 0.075(3) Uani 1 1 d . A -1
H74A H -0.1327 0.1505 0.5208 0.113 Uiso 1 1 calc R . .
H74B H -0.1008 0.1279 0.5782 0.113 Uiso 1 1 calc R . .
H74C H -0.0583 0.1224 0.5282 0.113 Uiso 1 1 calc R . .
C75 C -0.0591(7) 0.2643(5) 0.8201(4) 0.085(4) Uani 1 1 d . A -1
H75A H -0.0425 0.2822 0.8540 0.128 Uiso 1 1 calc R . .
H75B H -0.0448 0.2275 0.8227 0.128 Uiso 1 1 calc R . .
H75C H -0.1099 0.2665 0.8131 0.128 Uiso 1 1 calc R . .
C76 C 0.0302(6) 0.3629(4) 0.8371(4) 0.071(3) Uani 1 1 d . A -1
H76A H -0.0124 0.3775 0.8480 0.106 Uiso 1 1 calc R . .
H76B H 0.0637 0.3912 0.8345 0.106 Uiso 1 1 calc R . .
H76C H 0.0503 0.3373 0.8638 0.106 Uiso 1 1 calc R . .
C77 C 0.2110(5) 0.2839(4) 0.7592(4) 0.053(3) Uani 1 1 d . A -1
H77 H 0.2302 0.2985 0.7297 0.063 Uiso 1 1 calc R . .
C78 C 0.1653(5) 0.2400(4) 0.7491(4) 0.050(3) Uani 1 1 d . A -1
C79 C 0.1341(5) 0.2183(4) 0.7919(4) 0.052(3) Uani 1 1 d . A -1
C80 C 0.1509(5) 0.2414(4) 0.8443(4) 0.050(3) Uani 1 1 d . A -1
C81 C 0.1238(5) 0.2234(4) 0.8932(4) 0.060(3) Uani 1 1 d . A -1
H81 H 0.0911 0.1956 0.8907 0.072 Uiso 1 1 calc R . .
C82 C 0.1448(5) 0.2459(4) 0.9420(4) 0.058(3) Uani 1 1 d . A -1
H82 H 0.1275 0.2320 0.9725 0.070 Uiso 1 1 calc R . .
C83 C 0.1924(5) 0.2902(4) 0.9497(4) 0.056(3) Uani 1 1 d . A -1
C84 C 0.2158(6) 0.3165(5) 1.0006(4) 0.071(3) Uani 1 1 d . A -1
C85 C 0.2608(6) 0.3606(5) 1.0000(4) 0.082(4) Uani 1 1 d . A -1
C86 C 0.2817(6) 0.3760(5) 0.9501(5) 0.074(3) Uani 1 1 d . A -1
H86 H 0.3118 0.4053 0.9504 0.089 Uiso 1 1 calc R . .
C87 C 0.2175(5) 0.3093(4) 0.9024(4) 0.046(2) Uani 1 1 d . A -1
C88 C 0.1979(5) 0.2849(4) 0.8509(4) 0.040(2) Uani 1 1 d . A -1
C89 C 0.1530(5) 0.2179(4) 0.6913(4) 0.064(3) Uani 1 1 d . A -1
H89A H 0.1753 0.1835 0.6905 0.097 Uiso 1 1 calc R . .
H89B H 0.1730 0.2418 0.6671 0.097 Uiso 1 1 calc R . .
H89C H 0.1030 0.2143 0.6797 0.097 Uiso 1 1 calc R . .
C90 C 0.0868(5) 0.1692(4) 0.7832(4) 0.066(3) Uani 1 1 d . A -1
H90A H 0.0603 0.1702 0.7471 0.100 Uiso 1 1 calc R . .
H90B H 0.0545 0.1687 0.8099 0.100 Uiso 1 1 calc R . .
H90C H 0.1156 0.1376 0.7870 0.100 Uiso 1 1 calc R . .
C91 C 0.1899(6) 0.2958(5) 1.0519(4) 0.087(4) Uani 1 1 d . A -1
H91A H 0.2098 0.3170 1.0826 0.130 Uiso 1 1 calc R . .
H91B H 0.2043 0.2593 1.0577 0.130 Uiso 1 1 calc R . .
H91C H 0.1391 0.2980 1.0478 0.130 Uiso 1 1 calc R . .
C92 C 0.2887(8) 0.3907(7) 1.0526(5) 0.131(6) Uani 1 1 d . A -1
H92A H 0.2539 0.3895 1.0773 0.197 Uiso 1 1 calc R . .
H92B H 0.2980 0.4272 1.0439 0.197 Uiso 1 1 calc R . .
H92C H 0.3318 0.3742 1.0695 0.197 Uiso 1 1 calc R . .
C93 C 0.3813(8) 0.2672(5) 0.8532(5) 0.087(4) Uani 1 1 d . A -1
H93 H 0.3438 0.2481 0.8343 0.104 Uiso 1 1 calc R . .
C94 C 0.4412(10) 0.2389(5) 0.8769(6) 0.117(6) Uani 1 1 d . A -1
C95 C 0.4976(9) 0.2663(6) 0.9045(6) 0.109(5) Uani 1 1 d . A -1
C96 C 0.4928(7) 0.3239(5) 0.9081(5) 0.090(4) Uani 1 1 d . A -1
C97 C 0.5450(7) 0.3584(6) 0.9359(5) 0.099(5) Uani 1 1 d . A -1
H97 H 0.5860 0.3434 0.9547 0.119 Uiso 1 1 calc R . .
C98 C 0.5375(7) 0.4127(6) 0.9361(5) 0.096(4) Uani 1 1 d . A -1
H98 H 0.5740 0.4334 0.9542 0.115 Uiso 1 1 calc R . .
C99 C 0.4750(6) 0.4385(5) 0.9092(4) 0.067(3) Uani 1 1 d . A -1
C100 C 0.4646(6) 0.4954(5) 0.9062(4) 0.069(3) Uani 1 1 d . A -1
C101 C 0.4012(6) 0.5151(4) 0.8768(4) 0.059(3) Uani 1 1 d . A -1
C102 C 0.3504(6) 0.4779(4) 0.8533(4) 0.056(3) Uani 1 1 d . A -1
H102 H 0.3084 0.4907 0.8339 0.067 Uiso 1 1 calc R . .
C103 C 0.4217(6) 0.4057(4) 0.8834(4) 0.057(3) Uani 1 1 d . A -1
C104 C 0.4303(6) 0.3484(4) 0.8838(4) 0.064(3) Uani 1 1 d . A -1
C105 C 0.4396(10) 0.1780(5) 0.8742(6) 0.166(8) Uani 1 1 d . A -1
H10G H 0.4693 0.1658 0.8482 0.249 Uiso 1 1 calc R . .
H10H H 0.3918 0.1661 0.8631 0.249 Uiso 1 1 calc R . .
H10I H 0.4566 0.1636 0.9097 0.249 Uiso 1 1 calc R . .
C106 C 0.5645(10) 0.2388(6) 0.9334(7) 0.173(9) Uani 1 1 d . A -1
H10J H 0.5578 0.2300 0.9702 0.259 Uiso 1 1 calc R . .
H10K H 0.6043 0.2625 0.9340 0.259 Uiso 1 1 calc R . .
H10L H 0.5732 0.2068 0.9140 0.259 Uiso 1 1 calc R . .
C107 C 0.5179(7) 0.5345(5) 0.9338(5) 0.097(4) Uani 1 1 d . A -1
H10D H 0.5426 0.5512 0.9068 0.145 Uiso 1 1 calc R . .
H10E H 0.5513 0.5161 0.9599 0.145 Uiso 1 1 calc R . .
H10F H 0.4938 0.5613 0.9522 0.145 Uiso 1 1 calc R . .
C108 C 0.3854(6) 0.5736(4) 0.8691(4) 0.072(3) Uani 1 1 d . A -1
H10A H 0.3879 0.5906 0.9042 0.108 Uiso 1 1 calc R . .
H10B H 0.3387 0.5781 0.8493 0.108 Uiso 1 1 calc R . .
H10C H 0.4196 0.5895 0.8488 0.108 Uiso 1 1 calc R . .
O34S O -0.057(2) 0.4564(15) 0.9305(15) 0.116(12) Uiso 0.25 1 d P E -34
O35S O 0.013(2) 0.4703(17) 0.9307(16) 0.127(13) Uiso 0.25 1 d P F -35
O37S O 0.0850(12) 0.4453(10) 0.9612(10) 0.139(8) Uiso 0.50 1 d P G -37
O38S O 0.1188(11) 0.4812(8) 0.9218(8) 0.127(7) Uiso 0.50 1 d P H -38
O31S O 0.222(2) 0.0574(17) 0.740(2) 0.131(14) Uiso 0.25 1 d P I -31
O39S O 0.204(3) 0.069(2) 0.681(2) 0.158(17) Uiso 0.25 1 d P J -39

loop_
_atom_site_aniso_label
_atom_site_aniso_U_11
_atom_site_aniso_U_22
_atom_site_aniso_U_33
_atom_site_aniso_U_23
_atom_site_aniso_U_13
_atom_site_aniso_U_12
Co1 0.0261(7) 0.0631(9) 0.0401(8) 0.0069(6) 0.0048(6) -0.0026(6)
Co2 0.0488(8) 0.0404(8) 0.0377(8) 0.0058(6) 0.0046(6) -0.0016(6)
Co3 0.0319(7) 0.0395(8) 0.0475(8) 0.0054(6) 0.0072(6) 0.0010(6)
Fe1 0.0329(8) 0.0506(9) 0.0467(9) 0.0103(7) 0.0062(6) 0.0040(6)
Fe2 0.0535(9) 0.0559(10) 0.0448(9) 0.0071(7) 0.0169(7) 0.0177(7)
N1 0.084(7) 0.088(7) 0.044(6) 0.005(5) 0.009(5) -0.010(5)
N2 0.060(6) 0.053(6) 0.106(8) 0.020(6) -0.002(5) 0.003(5)
N3 0.045(6) 0.087(7) 0.081(7) 0.009(5) 0.013(5) 0.015(5)
N4 0.035(5) 0.059(5) 0.031(4) 0.008(4) 0.001(4) 0.000(4)
N5 0.044(5) 0.043(5) 0.047(5) 0.008(4) -0.002(4) -0.001(4)
N6 0.034(5) 0.055(6) 0.049(5) 0.018(4) 0.012(4) 0.004(4)
N7 0.031(5) 0.076(6) 0.047(6) 0.027(5) 0.004(4) 0.003(4)
N8 0.042(5) 0.052(5) 0.040(5) 0.004(4) 0.008(4) -0.007(4)
N9 0.045(5) 0.036(5) 0.043(5) 0.001(4) 0.004(4) 0.004(4)
N10 0.086(7) 0.073(7) 0.061(6) -0.008(5) 0.013(5) 0.026(6)
N11 0.082(8) 0.135(10) 0.134(10) 0.038(8) 0.072(8) 0.040(7)
N12 0.148(10) 0.060(7) 0.059(7) -0.009(5) 0.033(7) 0.018(6)
N13 0.025(5) 0.054(5) 0.062(5) 0.006(4) -0.004(4) -0.004(4)
N14 0.024(5) 0.069(6) 0.063(6) -0.011(5) 0.014(4) -0.008(4)
N15 0.025(4) 0.060(5) 0.033(5) 0.009(4) 0.007(4) 0.004(4)
N16 0.041(5) 0.064(6) 0.029(5) 0.001(4) 0.006(4) -0.011(4)
N17 0.048(5) 0.056(5) 0.030(5) 0.002(4) 0.008(4) -0.011(4)
N18 0.057(5) 0.066(6) 0.036(5) -0.008(4) 0.005(4) -0.015(5)
N19 0.110(8) 0.035(6) 0.051(6) 0.003(4) 0.017(5) 0.023(5)
N20 0.055(6) 0.044(6) 0.047(5) 0.011(4) 0.011(4) 0.011(4)
N21 0.039(5) 0.033(5) 0.050(5) -0.004(4) 0.004(4) -0.002(4)
N22 0.033(5) 0.045(5) 0.060(5) 0.004(4) -0.006(4) -0.001(4)
N23 0.023(5) 0.049(5) 0.057(6) 0.000(4) 0.009(4) -0.004(4)
N24 0.039(5) 0.061(5) 0.053(5) -0.004(4) 0.008(4) -0.003(4)
C1 0.040(6) 0.058(7) 0.066(8) 0.010(6) 0.009(6) 0.005(5)
C2 0.030(6) 0.075(8) 0.059(7) 0.013(6) -0.004(5) 0.008(6)
C3 0.051(7) 0.048(6) 0.052(7) 0.011(5) 0.007(5) 0.009(5)
C4 0.041(6) 0.039(6) 0.035(6) 0.013(4) 0.003(5) 0.007(5)
C5 0.033(6) 0.036(6) 0.050(7) 0.010(5) -0.001(5) -0.002(4)
C6 0.029(6) 0.065(8) 0.044(6) 0.017(5) 0.010(4) -0.003(5)
C7 0.022(5) 0.064(7) 0.045(7) 0.021(5) 0.006(5) 0.009(5)
C8 0.043(6) 0.047(7) 0.042(6) 0.006(5) 0.013(5) -0.003(5)
C9 0.043(6) 0.039(6) 0.033(6) 0.001(4) 0.004(5) 0.009(5)
C10 0.064(7) 0.063(8) 0.047(7) -0.002(6) 0.014(5) 0.021(6)
C11 0.076(9) 0.102(10) 0.065(8) 0.028(7) 0.032(7) 0.052(8)
C12 0.085(8) 0.058(8) 0.056(8) 0.004(6) 0.024(7) 0.029(6)
C13 0.038(7) 0.052(6) 0.070(8) -0.004(5) 0.011(6) -0.012(5)
C14 0.047(7) 0.049(7) 0.074(8) -0.004(6) 0.016(6) -0.007(5)
C15 0.049(7) 0.058(7) 0.089(9) -0.016(7) 0.045(7) -0.015(6)
C16 0.062(8) 0.056(7) 0.047(7) 0.001(6) 0.011(6) -0.020(6)
C17 0.066(8) 0.069(8) 0.071(9) -0.019(7) 0.032(7) -0.012(7)
C18 0.100(10) 0.065(8) 0.055(7) 0.002(6) 0.011(7) -0.027(7)
C19 0.050(7) 0.082(8) 0.047(7) 0.000(6) 0.008(6) -0.013(6)
C20 0.063(8) 0.073(8) 0.050(7) 0.007(6) -0.008(6) -0.010(6)
C21 0.042(7) 0.070(8) 0.056(7) -0.005(6) -0.002(6) -0.016(6)
C22 0.044(7) 0.053(7) 0.054(7) 0.007(5) 0.000(5) -0.004(5)
C23 0.043(7) 0.048(6) 0.045(6) 0.000(5) 0.010(5) -0.012(5)
C24 0.039(6) 0.044(6) 0.051(7) -0.002(5) 0.011(5) -0.012(5)
C25 0.046(7) 0.079(8) 0.110(10) -0.018(7) 0.034(6) -0.003(6)
C26 0.090(9) 0.079(8) 0.095(9) -0.024(7) 0.058(8) -0.030(7)
C27 0.077(8) 0.103(10) 0.070(8) 0.019(7) 0.007(7) 0.005(7)
C28 0.042(6) 0.071(7) 0.072(7) 0.008(6) -0.004(5) 0.005(6)
C29 0.051(7) 0.036(7) 0.082(8) 0.007(6) -0.013(6) 0.007(5)
C30 0.058(7) 0.038(7) 0.111(10) -0.002(6) -0.022(7) -0.005(6)
C31 0.068(8) 0.043(7) 0.106(9) -0.006(6) -0.035(7) -0.011(6)
C32 0.060(7) 0.038(7) 0.084(8) 0.003(6) -0.013(6) 0.001(6)
C33 0.085(9) 0.059(9) 0.095(9) 0.001(7) -0.036(8) -0.016(7)
C34 0.077(8) 0.047(8) 0.109(10) 0.003(7) -0.047(7) -0.008(7)
C35 0.068(8) 0.032(7) 0.075(8) 0.004(5) -0.007(6) -0.009(6)
C36 0.056(7) 0.052(8) 0.083(8) -0.003(6) -0.023(6) 0.000(6)
C37 0.056(7) 0.050(7) 0.050(6) 0.002(5) -0.008(6) 0.015(6)
C38 0.046(6) 0.039(6) 0.046(6) 0.005(5) 0.004(5) 0.006(5)
C39 0.033(6) 0.040(6) 0.046(6) 0.006(5) -0.006(5) 0.005(5)
C40 0.044(6) 0.037(6) 0.065(7) 0.000(5) -0.008(6) -0.004(5)
C41 0.107(10) 0.038(7) 0.156(13) -0.002(7) -0.052(9) -0.011(7)
C42 0.140(13) 0.055(9) 0.171(15) 0.008(9) -0.095(11) -0.009(8)
C43 0.082(9) 0.057(8) 0.130(11) 0.014(7) -0.054(8) 0.008(7)
C44 0.064(7) 0.051(7) 0.079(8) 0.008(6) -0.020(6) 0.009(6)
C45 0.033(6) 0.053(7) 0.069(8) 0.013(5) 0.002(6) 0.001(5)
C46 0.044(7) 0.053(7) 0.056(7) 0.020(5) -0.013(6) -0.008(5)
C47 0.056(7) 0.063(7) 0.055(7) 0.009(6) 0.011(6) -0.022(6)
C48 0.058(7) 0.041(6) 0.054(7) 0.015(5) -0.021(6) -0.001(5)
C49 0.058(7) 0.050(7) 0.063(7) 0.014(5) -0.010(7) 0.002(6)
C50 0.055(7) 0.052(7) 0.053(8) 0.002(6) -0.011(6) 0.008(5)
C51 0.032(6) 0.047(6) 0.077(8) -0.008(6) 0.003(6) 0.000(5)
C52 0.052(8) 0.073(8) 0.071(8) -0.005(6) 0.008(6) -0.005(6)
C53 0.029(6) 0.074(8) 0.087(9) -0.008(7) 0.014(6) -0.005(5)
C54 0.060(8) 0.070(8) 0.081(8) -0.010(6) 0.004(7) -0.014(6)
C55 0.039(7) 0.075(8) 0.054(8) -0.012(6) 0.003(6) -0.010(6)
C56 0.036(6) 0.040(6) 0.079(8) -0.006(6) -0.004(6) 0.000(5)
C57 0.068(8) 0.096(9) 0.080(8) 0.040(7) 0.023(7) 0.000(7)
C58 0.093(9) 0.068(8) 0.053(7) 0.019(6) -0.005(6) 0.005(6)
C59 0.037(6) 0.087(9) 0.104(9) -0.008(7) -0.012(6) 0.010(6)
C60 0.053(8) 0.126(12) 0.147(13) -0.009(9) 0.046(8) -0.014(7)
C61 0.034(6) 0.061(7) 0.034(6) 0.020(5) 0.012(5) 0.013(5)
C62 0.047(6) 0.051(7) 0.037(6) 0.004(5) 0.009(5) 0.001(5)
C63 0.038(6) 0.060(7) 0.036(6) -0.002(5) 0.000(5) -0.005(5)
C64 0.042(6) 0.065(7) 0.042(7) 0.005(5) -0.001(5) -0.016(5)
C65 0.091(8) 0.063(7) 0.039(7) -0.002(5) 0.013(6) -0.037(6)
C66 0.088(8) 0.081(8) 0.038(7) 0.010(6) 0.027(6) -0.037(7)
C67 0.072(7) 0.076(8) 0.035(6) -0.001(6) 0.018(5) -0.037(6)
C68 0.081(8) 0.064(7) 0.035(7) 0.001(5) 0.018(5) -0.028(6)
C69 0.071(7) 0.073(8) 0.024(6) 0.005(5) 0.006(5) -0.031(6)
C70 0.053(7) 0.060(7) 0.056(8) 0.012(6) 0.005(6) -0.014(5)
C71 0.040(6) 0.049(6) 0.040(6) 0.006(5) 0.006(5) -0.010(5)
C72 0.036(6) 0.061(7) 0.029(6) 0.009(5) 0.010(5) -0.005(5)
C73 0.070(7) 0.075(8) 0.052(7) -0.002(6) 0.015(6) -0.007(6)
C74 0.070(8) 0.093(9) 0.062(7) -0.004(6) 0.004(6) -0.023(7)
C75 0.120(10) 0.100(9) 0.039(7) -0.001(6) 0.023(7) -0.055(8)
C76 0.092(9) 0.080(8) 0.045(7) -0.002(6) 0.023(6) -0.023(7)
C77 0.053(7) 0.065(7) 0.041(7) 0.000(5) 0.008(5) -0.023(6)
C78 0.056(7) 0.057(7) 0.035(6) 0.000(5) 0.000(5) -0.004(6)
C79 0.047(6) 0.057(7) 0.049(7) 0.005(5) -0.002(5) -0.016(5)
C80 0.052(6) 0.057(7) 0.041(7) 0.005(5) 0.007(5) -0.009(6)
C81 0.061(7) 0.069(7) 0.054(7) -0.001(6) 0.019(6) -0.015(6)
C82 0.065(7) 0.072(8) 0.039(7) 0.010(6) 0.013(5) -0.017(6)
C83 0.054(7) 0.077(8) 0.037(7) 0.014(6) 0.003(5) -0.002(6)
C84 0.055(7) 0.121(10) 0.036(7) -0.007(7) 0.006(6) -0.010(7)
C85 0.076(9) 0.123(11) 0.048(8) -0.016(7) 0.011(6) -0.029(8)
C86 0.074(8) 0.098(9) 0.052(8) -0.009(7) 0.011(6) -0.024(7)
C87 0.035(6) 0.052(7) 0.049(7) 0.009(5) -0.001(5) -0.004(5)
C88 0.039(6) 0.040(6) 0.041(6) 0.003(5) -0.003(5) -0.005(5)
C89 0.062(7) 0.080(8) 0.052(7) -0.001(6) 0.010(5) -0.033(6)
C90 0.066(7) 0.071(8) 0.064(7) 0.001(6) 0.017(6) -0.022(6)
C91 0.075(8) 0.143(12) 0.043(7) 0.002(7) 0.008(6) -0.027(8)
C92 0.145(13) 0.192(17) 0.057(9) -0.037(9) 0.019(9) -0.091(12)
C93 0.131(12) 0.055(9) 0.074(9) 0.007(7) 0.009(8) 0.016(8)
C94 0.172(16) 0.065(10) 0.094(11) -0.009(8) -0.050(11) 0.026(10)
C95 0.147(14) 0.081(11) 0.087(10) 0.009(8) -0.023(10) 0.057(10)
C96 0.106(11) 0.076(10) 0.078(9) -0.010(7) -0.025(8) 0.039(9)
C97 0.101(11) 0.084(11) 0.096(10) -0.014(8) -0.042(8) 0.039(9)
C98 0.092(10) 0.091(11) 0.093(10) -0.025(8) -0.033(8) 0.011(8)
C99 0.072(8) 0.062(8) 0.061(7) -0.004(6) -0.010(6) 0.023(7)
C100 0.071(8) 0.079(9) 0.055(7) -0.008(6) -0.004(6) -0.005(7)
C101 0.065(8) 0.048(7) 0.067(7) -0.003(6) 0.016(6) 0.001(6)
C102 0.074(8) 0.043(7) 0.054(7) 0.002(5) 0.022(6) 0.005(6)
C103 0.074(8) 0.044(7) 0.051(7) -0.004(5) 0.000(6) 0.011(6)
C104 0.080(9) 0.054(8) 0.053(7) -0.003(6) -0.005(6) 0.018(7)
C105 0.29(2) 0.040(9) 0.146(14) -0.014(8) -0.069(14) 0.050(11)
C106 0.216(19) 0.128(14) 0.144(15) -0.017(11) -0.083(14) 0.104(14)
C107 0.108(10) 0.070(9) 0.103(10) -0.027(7) -0.020(8) -0.003(8)
C108 0.079(8) 0.051(7) 0.084(8) -0.004(6) 0.011(7) 0.009(6)

loop_
_atom_type_symbol
_atom_type_description
_atom_type_scat_dispersion_real
_atom_type_scat_dispersion_imag
_atom_type_scat_source
C C 0.0033 0.0016 'International Tables Vol C Tables 4.2.6.8 and 6.1.1.4'
H H 0.0000 0.0000 'International Tables Vol C Tables 4.2.6.8 and 6.1.1.4'
N N 0.0061 0.0033 'International Tables Vol C Tables 4.2.6.8 and 6.1.1.4'
O O 0.0106 0.0060 'International Tables Vol C Tables 4.2.6.8 and 6.1.1.4'
Fe Fe 0.3463 0.8444 'International Tables Vol C Tables 4.2.6.8 and 6.1.1.4'
Co Co 0.3494 0.9721 'International Tables Vol C Tables 4.2.6.8 and 6.1.1.4'

loop_
_geom_angle_atom_site_label_1
_geom_angle_atom_site_label_2
_geom_angle_atom_site_label_3
_geom_angle
N4 Co1 N7 91.2(3)
N4 Co1 N16 97.3(3)
N7 Co1 N16 90.8(3)
N4 Co1 N13 91.2(3)
N7 Co1 N13 100.9(3)
N16 Co1 N13 165.4(3)
N4 Co1 N14 168.0(3)
N7 Co1 N14 91.7(3)
N16 Co1 N14 94.3(3)
N13 Co1 N14 76.8(3)
N4 Co1 N15 95.1(3)
N7 Co1 N15 165.9(3)
N16 Co1 N15 76.0(3)
N13 Co1 N15 91.6(3)
N14 Co1 N15 84.8(3)
N5 Co2 N8 92.9(3)
N5 Co2 N19 89.8(3)
N8 Co2 N19 174.3(4)
N5 Co2 N20 92.0(3)
N8 Co2 N20 91.7(3)
N19 Co2 N20 83.2(4)
N5 Co2 N17 91.3(3)
N8 Co2 N17 90.8(3)
N19 Co2 N17 94.1(4)
N20 Co2 N17 175.7(3)
N5 Co2 N18 171.4(3)
N8 Co2 N18 92.5(3)
N19 Co2 N18 85.4(3)
N20 Co2 N18 94.6(3)
N17 Co2 N18 81.8(3)
N9 Co3 N6 90.7(3)
N9 Co3 N24 95.3(3)
N6 Co3 N24 95.9(3)
N9 Co3 N23 176.6(3)
N6 Co3 N23 88.3(3)
N24 Co3 N23 81.6(3)
N9 Co3 N21 93.6(3)
N6 Co3 N21 94.6(3)
N24 Co3 N21 166.2(3)
N23 Co3 N21 89.7(3)
N9 Co3 N22 92.2(3)
N6 Co3 N22 174.9(3)
N24 Co3 N22 88.0(3)
N23 Co3 N22 89.0(3)
N21 Co3 N22 81.1(3)
C4 Fe1 C5 88.7(4)
C4 Fe1 C2 88.3(4)
C5 Fe1 C2 89.3(4)
C4 Fe1 C6 93.2(4)
C5 Fe1 C6 86.6(4)
C2 Fe1 C6 175.6(4)
C4 Fe1 C3 177.4(4)
C5 Fe1 C3 93.9(4)
C2 Fe1 C3 91.6(4)
C6 Fe1 C3 87.0(4)
C4 Fe1 C1 87.4(4)
C5 Fe1 C1 175.2(4)
C2 Fe1 C1 87.7(4)
C6 Fe1 C1 96.5(4)
C3 Fe1 C1 90.0(4)
C9 Fe2 C8 89.3(4)
C9 Fe2 C7 91.3(4)
C8 Fe2 C7 86.3(4)
C9 Fe2 C12 91.7(4)
C8 Fe2 C12 90.5(4)
C7 Fe2 C12 175.6(4)
C9 Fe2 C10 86.0(4)
C8 Fe2 C10 175.2(4)
C7 Fe2 C10 94.6(4)
C12 Fe2 C10 88.9(4)
C9 Fe2 C11 176.1(4)
C8 Fe2 C11 93.8(4)
C7 Fe2 C11 86.6(5)
C12 Fe2 C11 90.6(5)
C10 Fe2 C11 90.9(4)
C4 N4 Co1 152.1(7)
C5 N5 Co2 165.6(7)
C6 N6 Co3 158.8(7)
C7 N7 Co1 162.9(8)
C8 N8 Co2 159.4(7)
C9 N9 Co3 162.0(7)
C45 N13 C56 116.1(8)
C45 N13 Co1 129.6(6)
C56 N13 Co1 114.2(6)
C54 N14 C55 118.3(9)
C54 N14 Co1 127.5(8)
C55 N14 Co1 114.1(6)
C61 N15 C72 115.2(8)
C61 N15 Co1 129.8(6)
C72 N15 Co1 115.1(6)
C70 N16 C71 117.1(8)
C70 N16 Co1 126.7(6)
C71 N16 Co1 116.2(6)
C77 N17 C88 117.8(8)
C77 N17 Co2 129.4(6)
C88 N17 Co2 112.8(6)
C86 N18 C87 117.3(9)
C86 N18 Co2 129.1(7)
C87 N18 Co2 113.5(6)
C93 N19 C104 118.5(10)
C93 N19 Co2 129.3(10)
C104 N19 Co2 112.1(7)
C102 N20 C103 118.7(9)
C102 N20 Co2 129.0(7)
C103 N20 Co2 112.3(7)
C38 N21 C39 118.6(8)
C38 N21 Co3 128.7(6)
C39 N21 Co3 112.1(6)
C40 N22 C29 117.4(8)
C40 N22 Co3 112.5(6)
C29 N22 Co3 130.0(6)
C13 N23 C24 118.1(8)
C13 N23 Co3 128.8(7)
C24 N23 Co3 113.0(6)
C22 N24 C23 117.8(8)
C22 N24 Co3 128.2(7)
C23 N24 Co3 113.7(6)
N1 C1 Fe1 175.6(10)
N2 C2 Fe1 175.7(9)
N3 C3 Fe1 176.9(9)
N4 C4 Fe1 176.6(8)
N5 C5 Fe1 173.5(8)
N6 C6 Fe1 170.8(8)
N7 C7 Fe2 174.8(8)
N8 C8 Fe2 175.3(8)
N9 C9 Fe2 177.1(8)
N10 C10 Fe2 176.5(10)
N11 C11 Fe2 176.9(12)
N12 C12 Fe2 178.3(10)
N23 C13 C14 124.6(10)
C15 C14 C13 119.2(9)
C15 C14 C25 119.8(10)
C13 C14 C25 121.0(10)
C14 C15 C16 118.7(9)
C14 C15 C26 122.4(10)
C16 C15 C26 118.8(11)
C17 C16 C24 117.0(10)
C17 C16 C15 126.1(10)
C24 C16 C15 116.9(10)
C18 C17 C16 122.1(10)
C17 C18 C19 121.1(11)
C23 C19 C20 118.7(9)
C23 C19 C18 116.8(10)
C20 C19 C18 124.5(10)
C21 C20 C19 116.6(9)
C21 C20 C27 121.0(10)
C19 C20 C27 122.3(10)
C22 C21 C20 120.6(10)
C22 C21 C28 119.3(9)
C20 C21 C28 120.1(10)
N24 C22 C21 122.9(9)
N24 C23 C19 123.2(9)
N24 C23 C24 114.6(9)
C19 C23 C24 122.2(9)
N23 C24 C23 116.9(8)
N23 C24 C16 122.4(9)
C23 C24 C16 120.7(9)
N22 C29 C30 123.7(9)
C29 C30 C31 120.3(9)
C29 C30 C41 118.1(9)
C31 C30 C41 121.5(9)
C30 C31 C32 116.7(9)
C30 C31 C42 121.3(10)
C32 C31 C42 121.8(10)
C40 C32 C31 120.0(9)
C40 C32 C33 116.5(9)
C31 C32 C33 123.5(10)
C34 C33 C32 121.3(10)
C33 C34 C35 121.9(10)
C39 C35 C34 117.9(9)
C39 C35 C36 117.9(9)
C34 C35 C36 124.2(10)
C37 C36 C35 118.0(9)
C37 C36 C43 119.6(9)
C35 C36 C43 122.5(9)
C36 C37 C38 119.9(9)
C36 C37 C44 123.3(9)
C38 C37 C44 116.7(9)
N21 C38 C37 122.6(9)
N21 C39 C35 123.0(8)
N21 C39 C40 117.3(8)
C35 C39 C40 119.7(9)
N22 C40 C32 121.8(8)
N22 C40 C39 115.7(8)
C32 C40 C39 122.5(9)
N13 C45 C46 125.4(9)
C47 C46 C45 119.8(9)
C47 C46 C57 121.6(9)
C45 C46 C57 118.6(9)
C46 C47 C48 117.2(9)
C46 C47 C58 125.4(10)
C48 C47 C58 117.3(10)
C47 C48 C49 123.6(10)
C47 C48 C56 120.1(9)
C49 C48 C56 116.3(10)
C50 C49 C48 121.4(10)
C49 C50 C51 124.5(10)
C50 C51 C52 126.1(10)
C50 C51 C55 117.3(9)
C52 C51 C55 116.6(10)
C53 C52 C51 120.6(10)
C53 C52 C59 119.7(10)
C51 C52 C59 119.7(10)
C52 C53 C54 117.6(9)
C52 C53 C60 125.3(10)
C54 C53 C60 117.0(11)
N14 C54 C53 123.4(11)
N14 C55 C56 118.3(9)
N14 C55 C51 123.3(9)
C56 C55 C51 118.4(10)
N13 C56 C55 116.6(10)
N13 C56 C48 121.5(9)
C55 C56 C48 121.9(9)
N15 C61 C62 126.1(8)
C63 C62 C61 119.3(8)
C63 C62 C73 121.2(9)
C61 C62 C73 119.5(8)
C62 C63 C64 116.6(9)
C62 C63 C74 121.0(9)
C64 C63 C74 122.4(9)
C72 C64 C63 120.7(8)
C72 C64 C65 116.3(8)
C63 C64 C65 123.0(9)
C66 C65 C64 121.9(9)
C65 C66 C67 122.2(8)
C71 C67 C68 117.9(9)
C71 C67 C66 117.6(9)
C68 C67 C66 124.5(8)
C69 C68 C67 119.1(8)
C69 C68 C75 121.5(9)
C67 C68 C75 119.3(9)
C68 C69 C70 118.8(9)
C68 C69 C76 123.7(8)
C70 C69 C76 117.6(9)
N16 C70 C69 123.6(9)
N16 C71 C67 123.5(8)
N16 C71 C72 116.9(8)
C67 C71 C72 119.7(9)
N15 C72 C64 122.0(8)
N15 C72 C71 115.6(8)
C64 C72 C71 122.3(8)
N17 C77 C78 123.8(8)
C79 C78 C77 119.4(8)
C79 C78 C89 123.0(9)
C77 C78 C89 117.6(8)
C78 C79 C80 117.8(8)
C78 C79 C90 120.9(9)
C80 C79 C90 121.2(9)
C88 C80 C79 119.1(8)
C88 C80 C81 116.1(9)
C79 C80 C81 124.8(9)
C82 C81 C80 121.4(9)
C81 C82 C83 123.5(9)
C87 C83 C82 115.9(9)
C87 C83 C84 118.2(10)
C82 C83 C84 125.9(9)
C85 C84 C83 117.9(9)
C85 C84 C91 123.4(10)
C83 C84 C91 118.6(10)
C86 C85 C84 118.5(10)
C86 C85 C92 120.1(11)
C84 C85 C92 121.4(10)
N18 C86 C85 125.1(11)
N18 C87 C83 123.0(9)
N18 C87 C88 115.6(8)
C83 C87 C88 121.4(9)
N17 C88 C80 122.1(8)
N17 C88 C87 116.2(8)
C80 C88 C87 121.7(9)
N19 C93 C94 123.4(13)
C95 C94 C93 119.3(12)
C95 C94 C105 122.1(14)
C93 C94 C105 118.5(14)
C94 C95 C96 118.5(12)
C94 C95 C106 123.2(14)
C96 C95 C106 118.3(15)
C104 C96 C97 115.9(11)
C104 C96 C95 117.9(13)
C97 C96 C95 126.2(12)
C98 C97 C96 122.8(11)
C97 C98 C99 121.8(12)
C103 C99 C98 116.9(11)
C103 C99 C100 118.4(10)
C98 C99 C100 124.7(11)
C101 C100 C99 118.3(10)
C101 C100 C107 118.8(11)
C99 C100 C107 122.9(11)
C102 C101 C100 118.1(10)
C102 C101 C108 118.7(10)
C100 C101 C108 123.2(10)
N20 C102 C101 123.2(10)
N20 C103 C99 123.1(9)
N20 C103 C104 116.2(10)
C99 C103 C104 120.6(10)
N19 C104 C96 122.4(10)
N19 C104 C103 115.6(10)
C96 C104 C103 121.9(12)

loop_
_geom_bond_atom_site_label_1
_geom_bond_atom_site_label_2
_geom_bond_distance
Co1 N4 2.029(8)
Co1 N7 2.070(10)
Co1 N16 2.136(7)
Co1 N13 2.139(8)
Co1 N14 2.163(8)
Co1 N15 2.180(7)
Co2 N5 1.915(9)
Co2 N8 1.952(9)
Co2 N19 1.978(9)
Co2 N20 1.983(8)
Co2 N17 1.991(7)
Co2 N18 1.996(8)
Co3 N9 1.937(8)
Co3 N6 1.961(9)
Co3 N24 1.995(8)
Co3 N23 1.999(7)
Co3 N21 2.012(7)
Co3 N22 2.034(7)
Fe1 C4 1.904(10)
Fe1 C5 1.908(11)
Fe1 C2 1.927(12)
Fe1 C6 1.935(12)
Fe1 C3 1.934(11)
Fe1 C1 1.953(12)
Fe2 C9 1.896(10)
Fe2 C8 1.896(11)
Fe2 C7 1.895(12)
Fe2 C12 1.915(13)
Fe2 C10 1.918(12)
Fe2 C11 1.966(13)
N1 C1 1.146(12)
N2 C2 1.185(12)
N3 C3 1.178(11)
N4 C4 1.160(10)
N5 C5 1.161(10)
N6 C6 1.172(11)
N7 C7 1.183(11)
N8 C8 1.160(10)
N9 C9 1.162(10)
N10 C10 1.178(12)
N11 C11 1.156(13)
N12 C12 1.165(12)
N13 C45 1.336(11)
N13 C56 1.390(11)
N14 C54 1.311(12)
N14 C55 1.347(12)
N15 C61 1.344(11)
N15 C72 1.368(10)
N16 C70 1.332(11)
N16 C71 1.357(11)
N17 C77 1.318(11)
N17 C88 1.379(10)
N18 C86 1.322(12)
N18 C87 1.367(11)
N19 C93 1.337(13)
N19 C104 1.363(13)
N20 C102 1.348(11)
N20 C103 1.348(12)
N21 C38 1.329(10)
N21 C39 1.357(11)
N22 C40 1.353(11)
N22 C29 1.361(11)
N23 C13 1.326(11)
N23 C24 1.348(11)
N24 C22 1.351(11)
N24 C23 1.365(11)
C13 C14 1.388(13)
C14 C15 1.374(14)
C14 C25 1.492(13)
C15 C16 1.440(14)
C15 C26 1.513(13)
C16 C17 1.414(14)
C16 C24 1.435(12)
C17 C18 1.386(15)
C18 C19 1.465(14)
C19 C23 1.381(13)
C19 C20 1.445(14)
C20 C21 1.400(13)
C20 C27 1.512(14)
C21 C22 1.380(13)
C21 C28 1.521(13)
C23 C24 1.429(12)
C29 C30 1.379(13)
C30 C31 1.377(14)
C30 C41 1.532(14)
C31 C32 1.428(14)
C31 C42 1.479(14)
C32 C40 1.400(13)
C32 C33 1.434(14)
C33 C34 1.376(15)
C34 C35 1.420(13)
C35 C39 1.404(12)
C35 C36 1.426(13)
C36 C37 1.387(13)
C36 C43 1.516(13)
C37 C38 1.404(12)
C37 C44 1.518(13)
C39 C40 1.422(12)
C45 C46 1.414(13)
C46 C47 1.376(13)
C46 C57 1.505(13)
C47 C48 1.420(13)
C47 C58 1.491(13)
C48 C49 1.435(13)
C48 C56 1.436(13)
C49 C50 1.332(13)
C50 C51 1.389(13)
C51 C52 1.390(13)
C51 C55 1.461(13)
C52 C53 1.386(14)
C52 C59 1.549(14)
C53 C54 1.455(14)
C53 C60 1.507(14)
C55 C56 1.412(13)
C61 C62 1.385(12)
C62 C63 1.367(12)
C62 C73 1.496(12)
C63 C64 1.418(12)
C63 C74 1.507(13)
C64 C72 1.400(12)
C64 C65 1.453(12)
C65 C66 1.345(13)
C66 C67 1.460(13)
C67 C71 1.391(12)
C67 C68 1.417(12)
C68 C69 1.361(13)
C68 C75 1.519(12)
C69 C70 1.412(12)
C69 C76 1.511(13)
C71 C72 1.452(12)
C77 C78 1.403(13)
C78 C79 1.390(12)
C78 C89 1.517(12)
C79 C80 1.412(13)
C79 C90 1.521(13)
C80 C88 1.402(12)
C80 C81 1.447(13)
C81 C82 1.339(13)
C82 C83 1.427(13)
C83 C87 1.403(12)
C83 C84 1.434(14)
C84 C85 1.399(15)
C84 C91 1.508(14)
C85 C86 1.396(15)
C85 C92 1.530(15)
C87 C88 1.411(12)
C93 C94 1.400(17)
C94 C95 1.373(19)
C94 C105 1.526(17)
C95 C96 1.448(17)
C95 C106 1.533(18)
C96 C104 1.398(15)
C96 C97 1.420(17)
C97 C98 1.366(16)
C98 C99 1.434(15)
C99 C103 1.388(14)
C99 C100 1.440(15)
C100 C101 1.409(14)
C100 C107 1.503(15)
C101 C102 1.408(13)
C101 C108 1.502(13)
C103 C104 1.443(14)
